data_4103234
loop_
_publ_author_name
'Vonika Ka-Man Au'
'Keith Man-Chung Wong'
'Daniel Ping-Kuen Tsang'
'Mei-Yee Chan'
'Nianyong Zhu'
'Vivian Wing-Wah Yam'

_publ_section_title
;
 High-Efficiency Green Organic Light-Emitting Devices Utilizing
 Phosphorescent Bis-cyclometalated Alkynylgold(III) Complexes
;
_journal_name_full 'Journal of the American Chemical Society'
_journal_page_first 14273
_journal_page_last 14278
_journal_paper_doi 10.1021/ja106579d
_journal_volume 132
_journal_year 2010
_chemical_formula_moiety 'C43.50 H28 Au Cl F2 N2'
_chemical_formula_sum 'C43.5 H28 Au Cl F2 N2'
_chemical_formula_weight 849.10
_chemical_name_systematic
;
 ?
;
_space_group_IT_number 2
_symmetry_cell_setting triclinic
_symmetry_space_group_name_Hall '-P 1'
_symmetry_space_group_name_H-M 'P -1'
_atom_sites_solution_hydrogens geom
_atom_sites_solution_primary direct
_atom_sites_solution_secondary difmap
_audit_creation_method SHELXL-97
_cell_angle_alpha 95.495(10)
_cell_angle_beta 92.413(10)
_cell_angle_gamma 104.368(10)
_cell_formula_units_Z 4
_cell_length_a 9.0668(7)
_cell_length_b 9.8264(7)
_cell_length_c 40.256(3)
_cell_measurement_reflns_used 0
_cell_measurement_temperature 301(2)
_cell_measurement_theta_max 0
_cell_measurement_theta_min 0
_cell_volume 3450.3(5)
_computing_cell_refinement 'Bruker XSCANS'
_computing_data_collection 'Bruker XSCANS'
_computing_data_reduction 'Bruker SHELXTL'
_computing_molecular_graphics 'Ortep-3 for Windows (Farrugia, 1997)'
_computing_publication_material 'WinGX publication routines (Farrugia, 1999)'
_computing_structure_refinement 'SHELXL-97 (Sheldrick, 1997)'
_computing_structure_solution SHELXS-97
_diffrn_ambient_temperature 301(2)
_diffrn_measured_fraction_theta_full 0.972
_diffrn_measured_fraction_theta_max 0.972
_diffrn_measurement_device_type 'Bruker Smart CCD 1000'
_diffrn_measurement_method 'phi and omega scans'
_diffrn_radiation_monochromator graphite
_diffrn_radiation_source 'fine-focus sealed tube'
_diffrn_radiation_type MoK\a
_diffrn_radiation_wavelength 0.71073
_diffrn_reflns_av_R_equivalents 0.0254
_diffrn_reflns_av_sigmaI/netI 0.0440
_diffrn_reflns_limit_h_max 10
_diffrn_reflns_limit_h_min -10
_diffrn_reflns_limit_k_max 11
_diffrn_reflns_limit_k_min -11
_diffrn_reflns_limit_l_max 49
_diffrn_reflns_limit_l_min -47
_diffrn_reflns_number 20099
_diffrn_reflns_theta_full 25.68
_diffrn_reflns_theta_max 25.68
_diffrn_reflns_theta_min 1.53
_exptl_absorpt_coefficient_mu 4.387
_exptl_absorpt_correction_T_max 1.000000
_exptl_absorpt_correction_T_min 0.328196
_exptl_absorpt_correction_type empirical
_exptl_absorpt_process_details SADABS
_exptl_crystal_colour brown
_exptl_crystal_density_diffrn 1.635
_exptl_crystal_density_method 'not measured'
_exptl_crystal_description plate
_exptl_crystal_F_000 1668
_exptl_crystal_size_max 0.45
_exptl_crystal_size_mid 0.28
_exptl_crystal_size_min 0.05
_refine_diff_density_max 1.143
_refine_diff_density_min -1.486
_refine_diff_density_rms 0.094
_refine_ls_extinction_method none
_refine_ls_goodness_of_fit_ref 1.185
_refine_ls_hydrogen_treatment constr
_refine_ls_matrix_type full
_refine_ls_number_parameters 903
_refine_ls_number_reflns 12711
_refine_ls_number_restraints 4
_refine_ls_restrained_S_all 1.185
_refine_ls_R_factor_all 0.0529
_refine_ls_R_factor_gt 0.0415
_refine_ls_shift/su_max 0.001
_refine_ls_shift/su_mean 0.000
_refine_ls_structure_factor_coef Fsqd
_refine_ls_weighting_details 'calc w=1/[\s^2^(Fo^2^)+(0.0198P)^2^+7.2141P] where P=(Fo^2^+2Fc^2^)/3'
_refine_ls_weighting_scheme calc
_refine_ls_wR_factor_gt 0.0885
_refine_ls_wR_factor_ref 0.0916
_reflns_number_gt 10632
_reflns_number_total 12711
_reflns_threshold_expression >2sigma(I)
_cod_data_source_file ja106579d_si_001.cif
_cod_data_source_block shelxl
_cod_original_cell_volume 3450.3(4)
_cod_original_formula_sum 'C43.50 H28 Au Cl F2 N2'
_cod_database_code 4103234

loop_
_symmetry_equiv_pos_as_xyz
'x, y, z'
'-x, -y, -z'

loop_
_atom_site_label
_atom_site_type_symbol
_atom_site_fract_x
_atom_site_fract_y
_atom_site_fract_z
_atom_site_U_iso_or_equiv
_atom_site_adp_type
_atom_site_occupancy
_atom_site_symmetry_multiplicity
_atom_site_calc_flag
_atom_site_refinement_flags
_atom_site_disorder_assembly
_atom_site_disorder_group
C1 C -0.0882(7) 0.3664(6) 0.46266(15) 0.0431(14) Uani 1 1 d . . .
C2 C -0.1018(8) 0.4144(7) 0.43216(16) 0.0529(16) Uani 1 1 d . . .
H2 H -0.0274 0.4116 0.4171 0.063 Uiso 1 1 calc R . .
C3 C -0.2244(9) 0.4670(7) 0.42335(18) 0.0621(19) Uani 1 1 d . . .
H3 H -0.2306 0.5005 0.4026 0.075 Uiso 1 1 calc R . .
C4 C -0.3363(9) 0.4701(8) 0.44488(18) 0.0636(19) Uani 1 1 d . . .
H4 H -0.4197 0.5029 0.4383 0.076 Uiso 1 1 calc R . .
C5 C -0.3276(8) 0.4250(7) 0.47647(17) 0.0543(16) Uani 1 1 d . . .
H5 H -0.4032 0.4294 0.4912 0.065 Uiso 1 1 calc R . .
C6 C -0.2038(7) 0.3730(6) 0.48578(15) 0.0435(14) Uani 1 1 d . . .
C7 C -0.1859(7) 0.3204(6) 0.51809(15) 0.0419(13) Uani 1 1 d . . .
C8 C -0.2701(7) 0.3286(6) 0.54615(14) 0.0429(14) Uani 1 1 d . . .
H8 H -0.3493 0.3732 0.5455 0.051 Uiso 1 1 calc R . .
C9 C -0.2372(7) 0.2709(6) 0.57513(16) 0.0458(14) Uani 1 1 d . . .
C10 C -0.1197(7) 0.2003(6) 0.57495(17) 0.0498(15) Uani 1 1 d . . .
H10 H -0.0991 0.1565 0.5935 0.060 Uiso 1 1 calc R . .
C11 C -0.0344(6) 0.1958(6) 0.54724(14) 0.0388(13) Uani 1 1 d . . .
C12 C 0.0964(7) 0.1313(6) 0.54282(14) 0.0416(13) Uani 1 1 d . . .
C13 C 0.1720(7) 0.1548(6) 0.51273(14) 0.0402(13) Uani 1 1 d . . .
C14 C 0.2932(7) 0.0945(7) 0.50787(17) 0.0523(16) Uani 1 1 d . . .
H14 H 0.3460 0.1087 0.4887 0.063 Uiso 1 1 calc R . .
C15 C 0.3380(8) 0.0140(7) 0.53066(18) 0.0561(17) Uani 1 1 d . . .
H15 H 0.4206 -0.0244 0.5268 0.067 Uiso 1 1 calc R . .
C16 C 0.2602(8) -0.0099(7) 0.55935(17) 0.0542(17) Uani 1 1 d . . .
H16 H 0.2891 -0.0657 0.5745 0.065 Uiso 1 1 calc R . .
C17 C 0.1401(7) 0.0493(6) 0.56525(16) 0.0482(15) Uani 1 1 d . . .
H17 H 0.0882 0.0338 0.5845 0.058 Uiso 1 1 calc R . .
C18 C -0.3223(7) 0.2858(6) 0.60494(16) 0.0478(15) Uani 1 1 d . . .
C19 C -0.2531(9) 0.3084(8) 0.63729(18) 0.065(2) Uani 1 1 d . . .
C20 C -0.3314(10) 0.3252(9) 0.66530(19) 0.073(2) Uani 1 1 d . . .
H20 H -0.2811 0.3399 0.6864 0.087 Uiso 1 1 calc R . .
C21 C -0.4843(9) 0.3202(8) 0.66198(18) 0.065(2) Uani 1 1 d . . .
H21 H -0.5387 0.3314 0.6807 0.078 Uiso 1 1 calc R . .
C22 C -0.5540(8) 0.2984(7) 0.63054(19) 0.0572(18) Uani 1 1 d . . .
C23 C -0.4769(7) 0.2825(6) 0.60247(16) 0.0490(15) Uani 1 1 d . . .
H23 H -0.5284 0.2693 0.5815 0.059 Uiso 1 1 calc R . .
C24 C 0.2001(6) 0.2708(6) 0.44520(14) 0.0414(13) Uani 1 1 d . . .
C25 C 0.2758(7) 0.2615(7) 0.42241(17) 0.0486(15) Uani 1 1 d . . .
C26 C 0.3610(7) 0.2276(7) 0.39457(15) 0.0449(14) Uani 1 1 d . . .
C27 C 0.3879(7) 0.3079(6) 0.36774(15) 0.0491(15) Uani 1 1 d . . .
H27 H 0.3519 0.3886 0.3676 0.059 Uiso 1 1 calc R . .
C28 C 0.4665(8) 0.2700(7) 0.34155(16) 0.0524(16) Uani 1 1 d . . .
H28 H 0.4842 0.3258 0.3240 0.063 Uiso 1 1 calc R . .
C29 C 0.5201(7) 0.1495(6) 0.34085(14) 0.0430(14) Uani 1 1 d . . .
C30 C 0.4929(7) 0.0675(6) 0.36728(15) 0.0477(15) Uani 1 1 d . . .
H30 H 0.5264 -0.0147 0.3670 0.057 Uiso 1 1 calc R . .
C31 C 0.4169(7) 0.1074(7) 0.39370(14) 0.0457(14) Uani 1 1 d . . .
H31 H 0.4023 0.0529 0.4115 0.055 Uiso 1 1 calc R . .
C32 C 0.5345(7) 0.0929(6) 0.28056(15) 0.0450(14) Uani 1 1 d . . .
C33 C 0.3796(8) 0.0598(8) 0.27439(18) 0.0605(18) Uani 1 1 d . . .
H33 H 0.3164 0.0445 0.2920 0.073 Uiso 1 1 calc R . .
C34 C 0.3163(10) 0.0488(8) 0.2420(2) 0.075(2) Uani 1 1 d . . .
H34 H 0.2109 0.0247 0.2379 0.091 Uiso 1 1 calc R . .
C35 C 0.4085(13) 0.0733(9) 0.2159(2) 0.082(3) Uani 1 1 d . . .
H35 H 0.3657 0.0684 0.1942 0.098 Uiso 1 1 calc R . .
C36 C 0.5618(11) 0.1045(8) 0.22167(18) 0.072(2) Uani 1 1 d . . .
H36 H 0.6242 0.1174 0.2039 0.087 Uiso 1 1 calc R . .
C37 C 0.6259(9) 0.1172(7) 0.25388(16) 0.0548(17) Uani 1 1 d . . .
H37 H 0.7316 0.1424 0.2577 0.066 Uiso 1 1 calc R . .
C38 C 0.7390(7) 0.0717(7) 0.32110(15) 0.0447(14) Uani 1 1 d . . .
C39 C 0.7817(8) -0.0381(7) 0.30243(18) 0.0589(17) Uani 1 1 d . . .
H39 H 0.7183 -0.0917 0.2846 0.071 Uiso 1 1 calc R . .
C40 C 0.9211(10) -0.0658(9) 0.3110(2) 0.076(2) Uani 1 1 d . . .
H40 H 0.9507 -0.1376 0.2984 0.092 Uiso 1 1 calc R . .
C41 C 1.0152(9) 0.0091(10) 0.3373(2) 0.078(2) Uani 1 1 d . . .
H41 H 1.1076 -0.0118 0.3424 0.093 Uiso 1 1 calc R . .
C42 C 0.9731(8) 0.1168(9) 0.35642(19) 0.068(2) Uani 1 1 d . . .
H42 H 1.0363 0.1683 0.3745 0.081 Uiso 1 1 calc R . .
C43 C 0.8357(8) 0.1462(8) 0.34815(16) 0.0564(17) Uani 1 1 d . . .
H43 H 0.8070 0.2179 0.3610 0.068 Uiso 1 1 calc R . .
C44 C -0.0850(8) 0.1663(7) -0.01855(18) 0.0561(17) Uani 1 1 d . . .
C45 C 0.0325(9) 0.2856(8) -0.0221(2) 0.074(2) Uani 1 1 d . . .
H45 H 0.0498 0.3164 -0.0431 0.089 Uiso 1 1 calc R . .
C46 C 0.1222(10) 0.3570(9) 0.0056(2) 0.087(3) Uani 1 1 d . . .
H46 H 0.2009 0.4356 0.0029 0.104 Uiso 1 1 calc R . .
C47 C 0.0990(10) 0.3154(9) 0.0373(3) 0.092(3) Uani 1 1 d . . .
H47 H 0.1597 0.3665 0.0558 0.110 Uiso 1 1 calc R . .
C48 C -0.0165(9) 0.1962(8) 0.0410(2) 0.068(2) Uani 1 1 d . . .
H48 H -0.0333 0.1658 0.0620 0.081 Uiso 1 1 calc R . .
C49 C -0.1071(7) 0.1226(7) 0.01297(17) 0.0515(16) Uani 1 1 d . . .
C50 C -0.2363(7) -0.0016(6) 0.01593(16) 0.0476(15) Uani 1 1 d . . .
C51 C -0.2827(7) -0.0683(6) 0.04387(16) 0.0503(15) Uani 1 1 d . . .
H51 H -0.2281 -0.0369 0.0644 0.060 Uiso 1 1 calc R . .
C52 C -0.4106(7) -0.1820(6) 0.04128(16) 0.0454(14) Uani 1 1 d . . .
C53 C -0.4919(7) -0.2287(6) 0.01029(16) 0.0479(15) Uani 1 1 d . . .
H53 H -0.5796 -0.3027 0.0084 0.057 Uiso 1 1 calc R . .
C54 C -0.4406(7) -0.1637(6) -0.01748(15) 0.0449(14) Uani 1 1 d . . .
C55 C -0.5052(8) -0.1986(7) -0.05233(16) 0.0499(15) Uani 1 1 d . . .
C56 C -0.4225(8) -0.1222(7) -0.07703(18) 0.0545(17) Uani 1 1 d . . .
C57 C -0.4785(10) -0.1565(8) -0.11000(19) 0.071(2) Uani 1 1 d . . .
H57 H -0.4254 -0.1096 -0.1266 0.085 Uiso 1 1 calc R . .
C58 C -0.6118(11) -0.2593(9) -0.1187(2) 0.078(2) Uani 1 1 d . . .
H58 H -0.6462 -0.2815 -0.1411 0.094 Uiso 1 1 calc R . .
C59 C -0.6952(10) -0.3298(8) -0.0950(2) 0.077(2) Uani 1 1 d . . .
H59 H -0.7869 -0.3965 -0.1013 0.093 Uiso 1 1 calc R . .
C60 C -0.6413(9) -0.3008(7) -0.06160(19) 0.0625(19) Uani 1 1 d . . .
H60 H -0.6959 -0.3494 -0.0455 0.075 Uiso 1 1 calc R . .
C61 C -0.4603(7) -0.2498(7) 0.07185(16) 0.0478(15) Uani 1 1 d . . .
C62 C -0.5219(8) -0.3940(7) 0.07169(18) 0.0564(17) Uani 1 1 d . . .
C63 C -0.5687(8) -0.4554(8) 0.1001(2) 0.0655(19) Uani 1 1 d . . .
H63 H -0.6078 -0.5528 0.0990 0.079 Uiso 1 1 calc R . .
C64 C -0.5572(8) -0.3725(8) 0.1298(2) 0.065(2) Uani 1 1 d . . .
H64 H -0.5918 -0.4115 0.1491 0.079 Uiso 1 1 calc R . .
C65 C -0.4945(9) -0.2326(8) 0.13050(17) 0.0619(19) Uani 1 1 d . . .
C66 C -0.4458(8) -0.1697(7) 0.10261(16) 0.0538(16) Uani 1 1 d . . .
H66 H -0.4027 -0.0728 0.1043 0.065 Uiso 1 1 calc R . .
C67 C -0.1590(8) 0.1253(7) -0.09338(18) 0.0592(18) Uani 1 1 d . . .
C68 C -0.1033(9) 0.1829(7) -0.11626(18) 0.0611(18) Uani 1 1 d . . .
C69 C -0.0343(8) 0.2486(7) -0.14441(17) 0.0531(16) Uani 1 1 d . . .
C70 C 0.1201(8) 0.3163(8) -0.14253(17) 0.0588(17) Uani 1 1 d . . .
H70 H 0.1781 0.3221 -0.1226 0.071 Uiso 1 1 calc R . .
C71 C 0.1894(8) 0.3748(8) -0.16938(17) 0.0583(17) Uani 1 1 d . . .
H71 H 0.2923 0.4221 -0.1672 0.070 Uiso 1 1 calc R . .
C72 C 0.1063(7) 0.3637(7) -0.19980(17) 0.0506(16) Uani 1 1 d . . .
C73 C -0.0476(8) 0.2967(8) -0.20181(19) 0.067(2) Uani 1 1 d . . .
H73 H -0.1053 0.2885 -0.2219 0.080 Uiso 1 1 calc R . .
C74 C -0.1169(8) 0.2415(8) -0.17431(19) 0.0646(19) Uani 1 1 d . . .
H74 H -0.2211 0.1989 -0.1761 0.078 Uiso 1 1 calc R . .
C75 C 0.3269(7) 0.4146(6) -0.23410(16) 0.0470(15) Uani 1 1 d . . .
C76 C 0.3781(8) 0.2971(7) -0.22833(17) 0.0552(16) Uani 1 1 d . . .
H76 H 0.3123 0.2199 -0.2206 0.066 Uiso 1 1 calc R . .
C77 C 0.5267(9) 0.2935(8) -0.23398(18) 0.0624(19) Uani 1 1 d . . .
H77 H 0.5603 0.2141 -0.2300 0.075 Uiso 1 1 calc R . .
C78 C 0.6254(8) 0.4076(9) -0.24553(19) 0.067(2) Uani 1 1 d . . .
H78 H 0.7256 0.4059 -0.2492 0.081 Uiso 1 1 calc R . .
C79 C 0.5736(8) 0.5227(8) -0.2515(2) 0.072(2) Uani 1 1 d . . .
H79 H 0.6391 0.5994 -0.2595 0.086 Uiso 1 1 calc R . .
C80 C 0.4274(8) 0.5274(7) -0.24583(19) 0.0614(19) Uani 1 1 d . . .
H80 H 0.3949 0.6072 -0.2499 0.074 Uiso 1 1 calc R . .
C81 C 0.1030(7) 0.5057(7) -0.24645(17) 0.0528(16) Uani 1 1 d . . .
C82 C 0.0407(8) 0.6048(8) -0.2297(2) 0.064(2) Uani 1 1 d . . .
H82 H 0.0447 0.6159 -0.2064 0.077 Uiso 1 1 calc R . .
C83 C -0.0282(9) 0.6879(8) -0.2480(2) 0.076(2) Uani 1 1 d . . .
H83 H -0.0722 0.7536 -0.2368 0.092 Uiso 1 1 calc R . .
C84 C -0.0324(9) 0.6750(10) -0.2818(3) 0.083(3) Uani 1 1 d . . .
H84 H -0.0777 0.7324 -0.2937 0.099 Uiso 1 1 calc R . .
C85 C 0.0290(10) 0.5788(9) -0.2983(2) 0.080(2) Uani 1 1 d . . .
H85 H 0.0253 0.5699 -0.3215 0.096 Uiso 1 1 calc R . .
C86 C 0.0979(9) 0.4926(8) -0.28086(19) 0.067(2) Uani 1 1 d . . .
H86 H 0.1403 0.4266 -0.2924 0.080 Uiso 1 1 calc R . .
C87 C 0.0806(15) 0.1666(13) 0.1471(4) 0.195(8) Uani 1 1 d D . .
H87A H 0.1507 0.1674 0.1660 0.233 Uiso 0.673(10) 1 calc PR A 1
H87B H 0.1103 0.1143 0.1280 0.233 Uiso 0.673(10) 1 calc PR A 1
H87C H 0.1326 0.0914 0.1455 0.233 Uiso 0.327(10) 1 d PR B 2
H87D H 0.0686 0.1894 0.1244 0.233 Uiso 0.327(10) 1 d PR B 2
N1 N -0.0695(5) 0.2577(5) 0.52015(10) 0.0346(10) Uani 1 1 d . . .
N2 N 0.5997(6) 0.1064(6) 0.31351(12) 0.0479(12) Uani 1 1 d . . .
N3 N -0.3163(6) -0.0534(5) -0.01361(13) 0.0453(12) Uani 1 1 d . . .
N4 N 0.1752(6) 0.4202(6) -0.22803(14) 0.0587(15) Uani 1 1 d . . .
F1 F -0.1031(5) 0.3170(6) 0.64146(11) 0.0966(16) Uani 1 1 d . . .
F2 F -0.7040(5) 0.2932(5) 0.62718(12) 0.0826(13) Uani 1 1 d . . .
F3 F -0.5349(6) -0.4786(4) 0.04238(10) 0.0776(13) Uani 1 1 d . . .
F4 F -0.4804(6) -0.1481(5) 0.15994(11) 0.0927(15) Uani 1 1 d . . .
Au1 Au 0.06635(3) 0.26615(2) 0.482491(6) 0.03993(7) Uani 1 1 d . . .
Au2 Au -0.23943(3) 0.03555(3) -0.054225(7) 0.05369(9) Uani 1 1 d . . .
Cl1 Cl -0.0949(6) 0.0849(5) 0.15562(18) 0.246(3) Uani 1 1 d D A .
Cl2 Cl 0.0946(8) 0.3313(7) 0.13896(17) 0.153(3) Uani 0.673(10) 1 d PD A 1
Cl2' Cl 0.2124(16) 0.3038(11) 0.1652(3) 0.148(7) Uani 0.327(10) 1 d PD A 2

loop_
_atom_site_aniso_label
_atom_site_aniso_U_11
_atom_site_aniso_U_22
_atom_site_aniso_U_33
_atom_site_aniso_U_23
_atom_site_aniso_U_13
_atom_site_aniso_U_12
C1 0.047(4) 0.040(3) 0.045(3) 0.005(3) -0.001(3) 0.016(3)
C2 0.057(4) 0.052(4) 0.049(4) 0.009(3) 0.004(3) 0.013(3)
C3 0.078(5) 0.065(5) 0.049(4) 0.016(3) -0.004(4) 0.027(4)
C4 0.067(5) 0.070(5) 0.062(5) 0.009(4) -0.004(4) 0.033(4)
C5 0.054(4) 0.060(4) 0.052(4) 0.003(3) 0.003(3) 0.022(3)
C6 0.049(4) 0.040(3) 0.045(3) 0.006(3) 0.003(3) 0.016(3)
C7 0.044(3) 0.040(3) 0.042(3) 0.003(3) 0.000(3) 0.011(3)
C8 0.045(3) 0.047(3) 0.040(3) 0.000(3) 0.009(3) 0.016(3)
C9 0.045(4) 0.042(3) 0.051(4) 0.006(3) 0.013(3) 0.009(3)
C10 0.053(4) 0.044(4) 0.055(4) 0.010(3) 0.009(3) 0.015(3)
C11 0.039(3) 0.043(3) 0.035(3) 0.005(2) 0.001(2) 0.010(3)
C12 0.043(3) 0.040(3) 0.041(3) 0.002(3) 0.000(3) 0.010(3)
C13 0.046(3) 0.042(3) 0.032(3) 0.000(2) 0.004(2) 0.012(3)
C14 0.051(4) 0.057(4) 0.053(4) 0.004(3) 0.005(3) 0.022(3)
C15 0.047(4) 0.061(4) 0.065(5) 0.005(3) -0.003(3) 0.026(3)
C16 0.056(4) 0.053(4) 0.056(4) 0.008(3) -0.011(3) 0.019(3)
C17 0.050(4) 0.050(4) 0.043(4) 0.005(3) -0.001(3) 0.008(3)
C18 0.050(4) 0.047(4) 0.045(4) 0.003(3) 0.012(3) 0.007(3)
C19 0.062(5) 0.083(5) 0.048(4) -0.006(4) 0.009(3) 0.018(4)
C20 0.080(6) 0.090(6) 0.045(4) -0.004(4) 0.012(4) 0.019(5)
C21 0.082(6) 0.068(5) 0.047(4) 0.005(3) 0.030(4) 0.020(4)
C22 0.057(4) 0.054(4) 0.067(5) 0.017(3) 0.028(4) 0.018(3)
C23 0.059(4) 0.047(4) 0.044(4) 0.010(3) 0.014(3) 0.015(3)
C24 0.036(3) 0.055(4) 0.034(3) 0.006(3) 0.003(3) 0.011(3)
C25 0.037(3) 0.051(4) 0.061(4) 0.016(3) 0.009(3) 0.013(3)
C26 0.040(3) 0.059(4) 0.037(3) 0.004(3) 0.004(3) 0.014(3)
C27 0.059(4) 0.046(4) 0.048(4) 0.008(3) 0.011(3) 0.022(3)
C28 0.068(4) 0.051(4) 0.045(4) 0.017(3) 0.016(3) 0.021(3)
C29 0.042(3) 0.050(4) 0.038(3) 0.005(3) 0.006(3) 0.012(3)
C30 0.054(4) 0.049(4) 0.047(4) 0.011(3) 0.009(3) 0.022(3)
C31 0.047(4) 0.061(4) 0.033(3) 0.015(3) 0.007(3) 0.017(3)
C32 0.052(4) 0.046(3) 0.037(3) 0.001(3) 0.004(3) 0.013(3)
C33 0.060(5) 0.072(5) 0.052(4) -0.003(3) 0.001(3) 0.026(4)
C34 0.069(5) 0.082(6) 0.073(6) -0.018(4) -0.030(4) 0.032(4)
C35 0.129(9) 0.082(6) 0.044(5) -0.002(4) -0.021(5) 0.051(6)
C36 0.111(7) 0.067(5) 0.041(4) 0.005(3) 0.004(4) 0.026(5)
C37 0.071(5) 0.052(4) 0.040(4) 0.005(3) 0.008(3) 0.013(3)
C38 0.037(3) 0.059(4) 0.040(3) 0.014(3) 0.010(3) 0.011(3)
C39 0.058(4) 0.057(4) 0.062(5) 0.005(3) 0.006(3) 0.017(3)
C40 0.073(6) 0.074(5) 0.098(7) 0.026(5) 0.028(5) 0.041(5)
C41 0.047(5) 0.109(7) 0.087(6) 0.046(5) 0.004(4) 0.025(5)
C42 0.045(4) 0.101(6) 0.055(4) 0.024(4) 0.001(3) 0.007(4)
C43 0.050(4) 0.072(5) 0.047(4) 0.010(3) 0.010(3) 0.010(3)
C44 0.055(4) 0.052(4) 0.063(4) 0.014(3) 0.013(3) 0.013(3)
C45 0.066(5) 0.063(5) 0.091(6) 0.027(4) 0.016(5) 0.003(4)
C46 0.080(6) 0.076(6) 0.081(6) 0.012(5) 0.009(5) -0.023(5)
C47 0.077(6) 0.080(6) 0.097(7) 0.006(5) -0.003(5) -0.016(5)
C48 0.064(5) 0.067(5) 0.069(5) 0.015(4) 0.009(4) 0.008(4)
C49 0.044(4) 0.053(4) 0.056(4) 0.009(3) 0.006(3) 0.008(3)
C50 0.042(4) 0.046(4) 0.056(4) 0.011(3) 0.010(3) 0.011(3)
C51 0.053(4) 0.051(4) 0.048(4) 0.007(3) 0.006(3) 0.012(3)
C52 0.045(4) 0.041(3) 0.051(4) 0.009(3) 0.012(3) 0.011(3)
C53 0.046(4) 0.042(3) 0.055(4) 0.011(3) 0.007(3) 0.008(3)
C54 0.050(4) 0.040(3) 0.045(4) 0.004(3) 0.006(3) 0.012(3)
C55 0.062(4) 0.047(4) 0.046(4) 0.008(3) 0.008(3) 0.020(3)
C56 0.059(4) 0.044(4) 0.061(4) 0.001(3) -0.003(3) 0.017(3)
C57 0.099(6) 0.067(5) 0.056(5) 0.021(4) 0.008(4) 0.035(5)
C58 0.110(7) 0.068(5) 0.053(5) -0.001(4) -0.014(5) 0.024(5)
C59 0.079(6) 0.065(5) 0.082(6) 0.002(4) -0.017(5) 0.011(4)
C60 0.073(5) 0.052(4) 0.063(5) 0.007(3) -0.002(4) 0.019(4)
C61 0.046(4) 0.050(4) 0.051(4) 0.014(3) 0.010(3) 0.015(3)
C62 0.054(4) 0.056(4) 0.061(4) 0.016(3) 0.006(3) 0.013(3)
C63 0.066(5) 0.061(4) 0.068(5) 0.026(4) 0.002(4) 0.006(4)
C64 0.058(5) 0.078(5) 0.066(5) 0.035(4) 0.013(4) 0.016(4)
C65 0.070(5) 0.078(5) 0.043(4) 0.012(4) 0.013(3) 0.025(4)
C66 0.064(4) 0.052(4) 0.047(4) 0.013(3) 0.012(3) 0.015(3)
C67 0.065(5) 0.057(4) 0.058(4) 0.014(3) 0.011(4) 0.017(4)
C68 0.069(5) 0.059(4) 0.055(4) 0.013(3) 0.009(4) 0.013(4)
C69 0.056(4) 0.053(4) 0.051(4) 0.016(3) 0.014(3) 0.012(3)
C70 0.053(4) 0.074(5) 0.050(4) 0.012(3) 0.002(3) 0.016(4)
C71 0.047(4) 0.074(5) 0.054(4) 0.016(3) 0.010(3) 0.009(3)
C72 0.047(4) 0.057(4) 0.052(4) 0.022(3) 0.012(3) 0.013(3)
C73 0.046(4) 0.091(6) 0.065(5) 0.041(4) 0.001(3) 0.010(4)
C74 0.046(4) 0.073(5) 0.072(5) 0.026(4) 0.006(4) 0.001(3)
C75 0.044(4) 0.049(4) 0.049(4) 0.009(3) 0.005(3) 0.011(3)
C76 0.059(4) 0.050(4) 0.057(4) 0.014(3) 0.005(3) 0.011(3)
C77 0.069(5) 0.068(5) 0.060(5) 0.010(4) 0.006(4) 0.034(4)
C78 0.046(4) 0.094(6) 0.069(5) 0.020(4) 0.011(4) 0.026(4)
C79 0.051(4) 0.070(5) 0.098(6) 0.033(4) 0.018(4) 0.011(4)
C80 0.052(4) 0.054(4) 0.083(5) 0.022(4) 0.015(4) 0.015(3)
C81 0.038(4) 0.063(4) 0.060(4) 0.024(3) 0.008(3) 0.010(3)
C82 0.056(4) 0.075(5) 0.072(5) 0.033(4) 0.024(4) 0.021(4)
C83 0.057(5) 0.072(5) 0.111(7) 0.040(5) 0.022(5) 0.022(4)
C84 0.056(5) 0.084(6) 0.114(8) 0.058(6) 0.001(5) 0.009(4)
C85 0.081(6) 0.082(6) 0.069(5) 0.036(5) -0.011(4) -0.001(5)
C86 0.077(5) 0.061(5) 0.062(5) 0.019(4) 0.006(4) 0.012(4)
C87 0.158(15) 0.174(16) 0.220(19) -0.080(14) 0.030(13) 0.016(13)
N1 0.031(2) 0.041(3) 0.030(2) 0.002(2) 0.0068(19) 0.005(2)
N2 0.047(3) 0.068(3) 0.032(3) 0.001(2) 0.005(2) 0.022(3)
N3 0.048(3) 0.043(3) 0.045(3) 0.008(2) 0.008(2) 0.010(2)
N4 0.050(3) 0.076(4) 0.062(4) 0.036(3) 0.019(3) 0.026(3)
F1 0.069(3) 0.157(5) 0.060(3) -0.021(3) 0.002(2) 0.034(3)
F2 0.069(3) 0.098(3) 0.090(3) 0.022(3) 0.035(2) 0.031(3)
F3 0.116(4) 0.050(2) 0.060(3) 0.0048(19) 0.007(2) 0.007(2)
F4 0.129(4) 0.098(4) 0.055(3) 0.013(2) 0.028(3) 0.031(3)
Au1 0.04121(14) 0.04561(14) 0.03495(13) 0.00345(9) 0.00630(9) 0.01445(10)
Au2 0.05920(18) 0.05302(17) 0.05338(17) 0.01853(12) 0.01656(13) 0.01589(13)
Cl1 0.156(4) 0.155(4) 0.412(9) -0.063(5) 0.044(5) 0.040(3)
Cl2 0.146(5) 0.171(6) 0.136(5) 0.033(4) 0.039(4) 0.017(4)
Cl2' 0.186(13) 0.115(8) 0.145(12) 0.019(7) 0.081(10) 0.032(8)

loop_
_atom_type_symbol
_atom_type_description
_atom_type_scat_dispersion_real
_atom_type_scat_dispersion_imag
_atom_type_scat_source
C C 0.0033 0.0016 'International Tables Vol C Tables 4.2.6.8 and 6.1.1.4'
H H 0.0000 0.0000 'International Tables Vol C Tables 4.2.6.8 and 6.1.1.4'
N N 0.0061 0.0033 'International Tables Vol C Tables 4.2.6.8 and 6.1.1.4'
F F 0.0171 0.0103 'International Tables Vol C Tables 4.2.6.8 and 6.1.1.4'
Au Au -2.0133 8.8022 'International Tables Vol C Tables 4.2.6.8 and 6.1.1.4'
Cl Cl 0.1484 0.1585 'International Tables Vol C Tables 4.2.6.8 and 6.1.1.4'

loop_
_geom_angle_atom_site_label_1
_geom_angle_atom_site_label_2
_geom_angle_atom_site_label_3
_geom_angle
C2 C1 C6 118.5(5)
C2 C1 Au1 131.6(5)
C6 C1 Au1 109.6(4)
C1 C2 C3 121.2(6)
C1 C2 H2 119.4
C3 C2 H2 119.4
C4 C3 C2 120.5(6)
C4 C3 H3 119.8
C2 C3 H3 119.8
C3 C4 C5 121.0(7)
C3 C4 H4 119.5
C5 C4 H4 119.5
C4 C5 C6 119.0(6)
C4 C5 H5 120.5
C6 C5 H5 120.5
C5 C6 C1 119.7(5)
C5 C6 C7 123.2(6)
C1 C6 C7 117.1(5)
N1 C7 C8 117.8(5)
N1 C7 C6 113.3(5)
C8 C7 C6 128.9(5)
C7 C8 C9 121.0(5)
C7 C8 H8 119.5
C9 C8 H8 119.5
C8 C9 C10 118.2(5)
C8 C9 C18 120.4(5)
C10 C9 C18 121.5(6)
C11 C10 C9 120.2(6)
C11 C10 H10 119.9
C9 C10 H10 119.9
N1 C11 C10 118.6(5)
N1 C11 C12 113.3(5)
C10 C11 C12 128.0(5)
C17 C12 C13 121.1(5)
C17 C12 C11 123.2(5)
C13 C12 C11 115.7(5)
C14 C13 C12 116.7(5)
C14 C13 Au1 131.7(5)
C12 C13 Au1 111.4(4)
C15 C14 C13 122.0(6)
C15 C14 H14 119.0
C13 C14 H14 119.0
C14 C15 C16 120.1(6)
C14 C15 H15 119.9
C16 C15 H15 119.9
C17 C16 C15 119.7(6)
C17 C16 H16 120.1
C15 C16 H16 120.1
C16 C17 C12 120.4(6)
C16 C17 H17 119.8
C12 C17 H17 119.8
C23 C18 C19 115.9(6)
C23 C18 C9 121.7(6)
C19 C18 C9 122.4(6)
F1 C19 C20 118.2(7)
F1 C19 C18 119.0(6)
C20 C19 C18 122.7(7)
C21 C20 C19 119.9(7)
C21 C20 H20 120.1
C19 C20 H20 120.1
C22 C21 C20 118.3(6)
C22 C21 H21 120.9
C20 C21 H21 120.9
F2 C22 C21 118.4(6)
F2 C22 C23 119.3(7)
C21 C22 C23 122.3(7)
C22 C23 C18 120.9(7)
C22 C23 H23 119.5
C18 C23 H23 119.5
C25 C24 Au1 174.4(6)
C24 C25 C26 171.5(7)
C27 C26 C31 117.4(5)
C27 C26 C25 123.2(6)
C31 C26 C25 119.4(5)
C28 C27 C26 121.1(6)
C28 C27 H27 119.4
C26 C27 H27 119.4
C27 C28 C29 120.8(6)
C27 C28 H28 119.6
C29 C28 H28 119.6
C28 C29 C30 118.8(5)
C28 C29 N2 121.8(5)
C30 C29 N2 119.4(5)
C31 C30 C29 120.2(5)
C31 C30 H30 119.9
C29 C30 H30 119.9
C30 C31 C26 121.7(5)
C30 C31 H31 119.2
C26 C31 H31 119.2
C33 C32 C37 118.6(6)
C33 C32 N2 120.6(6)
C37 C32 N2 120.8(6)
C32 C33 C34 120.2(7)
C32 C33 H33 119.9
C34 C33 H33 119.9
C35 C34 C33 120.4(8)
C35 C34 H34 119.8
C33 C34 H34 119.8
C36 C35 C34 119.8(7)
C36 C35 H35 120.1
C34 C35 H35 120.1
C35 C36 C37 120.3(8)
C35 C36 H36 119.9
C37 C36 H36 119.9
C36 C37 C32 120.7(7)
C36 C37 H37 119.7
C32 C37 H37 119.7
C43 C38 C39 118.5(6)
C43 C38 N2 119.8(6)
C39 C38 N2 121.7(6)
C40 C39 C38 118.8(7)
C40 C39 H39 120.6
C38 C39 H39 120.6
C41 C40 C39 122.0(8)
C41 C40 H40 119.0
C39 C40 H40 119.0
C40 C41 C42 119.9(7)
C40 C41 H41 120.1
C42 C41 H41 120.1
C43 C42 C41 118.9(7)
C43 C42 H42 120.5
C41 C42 H42 120.5
C42 C43 C38 121.9(7)
C42 C43 H43 119.0
C38 C43 H43 119.0
C49 C44 C45 118.8(7)
C49 C44 Au2 111.5(5)
C45 C44 Au2 129.7(6)
C46 C45 C44 119.5(8)
C46 C45 H45 120.3
C44 C45 H45 120.3
C45 C46 C47 122.1(8)
C45 C46 H46 119.0
C47 C46 H46 119.0
C46 C47 C48 118.8(8)
C46 C47 H47 120.6
C48 C47 H47 120.6
C47 C48 C49 119.5(8)
C47 C48 H48 120.3
C49 C48 H48 120.3
C44 C49 C48 121.4(6)
C44 C49 C50 117.2(6)
C48 C49 C50 121.3(6)
N3 C50 C51 118.0(6)
N3 C50 C49 112.6(5)
C51 C50 C49 129.4(6)
C50 C51 C52 120.1(6)
C50 C51 H51 119.9
C52 C51 H51 119.9
C51 C52 C53 119.6(6)
C51 C52 C61 119.1(6)
C53 C52 C61 121.3(6)
C54 C53 C52 119.3(6)
C54 C53 H53 120.3
C52 C53 H53 120.3
N3 C54 C53 118.7(6)
N3 C54 C55 113.0(5)
C53 C54 C55 128.3(6)
C60 C55 C56 120.1(6)
C60 C55 C54 122.7(6)
C56 C55 C54 117.1(6)
C57 C56 C55 118.0(7)
C57 C56 Au2 131.7(6)
C55 C56 Au2 110.1(5)
C58 C57 C56 120.9(7)
C58 C57 H57 119.6
C56 C57 H57 119.6
C59 C58 C57 121.6(8)
C59 C58 H58 119.2
C57 C58 H58 119.2
C58 C59 C60 119.4(8)
C58 C59 H59 120.3
C60 C59 H59 120.3
C59 C60 C55 119.8(7)
C59 C60 H60 120.1
C55 C60 H60 120.1
C66 C61 C62 116.0(6)
C66 C61 C52 120.7(6)
C62 C61 C52 123.2(6)
F3 C62 C63 118.5(6)
F3 C62 C61 118.7(6)
C63 C62 C61 122.7(7)
C64 C63 C62 119.6(7)
C64 C63 H63 120.2
C62 C63 H63 120.2
C65 C64 C63 118.2(7)
C65 C64 H64 120.9
C63 C64 H64 120.9
C64 C65 F4 119.3(6)
C64 C65 C66 123.0(7)
F4 C65 C66 117.7(7)
C65 C66 C61 120.4(7)
C65 C66 H66 119.8
C61 C66 H66 119.8
C68 C67 Au2 176.7(7)
C67 C68 C69 178.1(8)
C74 C69 C70 117.6(6)
C74 C69 C68 121.6(7)
C70 C69 C68 120.7(7)
C71 C70 C69 121.7(7)
C71 C70 H70 119.1
C69 C70 H70 119.1
C70 C71 C72 120.3(6)
C70 C71 H71 119.8
C72 C71 H71 119.8
C73 C72 C71 118.2(6)
C73 C72 N4 120.2(6)
C71 C72 N4 121.6(6)
C72 C73 C74 120.9(7)
C72 C73 H73 119.6
C74 C73 H73 119.6
C69 C74 C73 121.2(7)
C69 C74 H74 119.4
C73 C74 H74 119.4
C76 C75 C80 118.4(6)
C76 C75 N4 121.0(6)
C80 C75 N4 120.6(6)
C75 C76 C77 120.5(6)
C75 C76 H76 119.8
C77 C76 H76 119.8
C78 C77 C76 120.2(6)
C78 C77 H77 119.9
C76 C77 H77 119.9
C79 C78 C77 118.9(7)
C79 C78 H78 120.5
C77 C78 H78 120.5
C78 C79 C80 121.2(7)
C78 C79 H79 119.4
C80 C79 H79 119.4
C79 C80 C75 120.8(6)
C79 C80 H80 119.6
C75 C80 H80 119.6
C86 C81 C82 119.5(6)
C86 C81 N4 120.6(6)
C82 C81 N4 119.9(6)
C81 C82 C83 119.1(8)
C81 C82 H82 120.4
C83 C82 H82 120.4
C84 C83 C82 121.1(8)
C84 C83 H83 119.4
C82 C83 H83 119.4
C85 C84 C83 119.9(8)
C85 C84 H84 120.1
C83 C84 H84 120.1
C84 C85 C86 120.8(8)
C84 C85 H85 119.6
C86 C85 H85 119.6
C81 C86 C85 119.6(8)
C81 C86 H86 120.2
C85 C86 H86 120.2
Cl2' C87 Cl2 56.3(6)
Cl2' C87 Cl1 134.6(10)
Cl2 C87 Cl1 112.5(9)
Cl2' C87 H87A 53.4
Cl2 C87 H87A 109.1
Cl1 C87 H87A 109.1
Cl2' C87 H87B 116.1
Cl2 C87 H87B 109.1
Cl1 C87 H87B 109.1
H87A C87 H87B 107.8
Cl2' C87 H87C 103.4
Cl2 C87 H87C 143.2
Cl1 C87 H87C 103.3
H87A C87 H87C 64.7
H87B C87 H87C 48.3
Cl2' C87 H87D 103.5
Cl2 C87 H87D 58.6
Cl1 C87 H87D 104.0
H87A C87 H87D 146.8
H87B C87 H87D 57.2
H87C C87 H87D 105.3
C7 N1 C11 124.0(5)
C7 N1 Au1 118.0(4)
C11 N1 Au1 117.9(4)
C32 N2 C38 122.6(5)
C32 N2 C29 119.6(5)
C38 N2 C29 117.7(5)
C54 N3 C50 124.2(5)
C54 N3 Au2 118.3(4)
C50 N3 Au2 117.4(4)
C72 N4 C75 120.0(5)
C72 N4 C81 119.0(5)
C75 N4 C81 119.9(5)
C24 Au1 N1 179.0(2)
C24 Au1 C13 97.9(2)
N1 Au1 C13 81.4(2)
C24 Au1 C1 99.0(2)
N1 Au1 C1 81.6(2)
C13 Au1 C1 162.8(2)
C67 Au2 N3 178.5(3)
C67 Au2 C44 97.5(3)
N3 Au2 C44 81.1(2)
C67 Au2 C56 100.3(3)
N3 Au2 C56 81.2(2)
C44 Au2 C56 162.2(3)
C87 Cl2 H87D 35.7

loop_
_geom_bond_atom_site_label_1
_geom_bond_atom_site_label_2
_geom_bond_distance
C1 C2 1.369(8)
C1 C6 1.440(8)
C1 Au1 2.076(6)
C2 C3 1.383(9)
C2 H2 0.9300
C3 C4 1.366(10)
C3 H3 0.9300
C4 C5 1.392(9)
C4 H4 0.9300
C5 C6 1.395(8)
C5 H5 0.9300
C6 C7 1.462(8)
C7 N1 1.351(7)
C7 C8 1.397(7)
C8 C9 1.398(8)
C8 H8 0.9300
C9 C10 1.408(8)
C9 C18 1.469(8)
C10 C11 1.387(8)
C10 H10 0.9300
C11 N1 1.362(7)
C11 C12 1.486(8)
C12 C17 1.375(8)
C12 C13 1.427(8)
C13 C14 1.385(8)
C13 Au1 2.067(6)
C14 C15 1.378(9)
C14 H14 0.9300
C15 C16 1.388(9)
C15 H15 0.9300
C16 C17 1.374(9)
C16 H16 0.9300
C17 H17 0.9300
C18 C23 1.392(9)
C18 C19 1.395(9)
C19 F1 1.344(8)
C19 C20 1.376(9)
C20 C21 1.375(11)
C20 H20 0.9300
C21 C22 1.364(10)
C21 H21 0.9300
C22 F2 1.349(8)
C22 C23 1.370(8)
C23 H23 0.9300
C24 C25 1.179(8)
C24 Au1 1.966(5)
C25 C26 1.446(8)
C26 C27 1.392(8)
C26 C31 1.395(8)
C27 C28 1.371(8)
C27 H27 0.9300
C28 C29 1.385(8)
C28 H28 0.9300
C29 C30 1.389(8)
C29 N2 1.429(7)
C30 C31 1.369(8)
C30 H30 0.9300
C31 H31 0.9300
C32 C33 1.367(9)
C32 C37 1.387(8)
C32 N2 1.410(7)
C33 C34 1.387(10)
C33 H33 0.9300
C34 C35 1.373(12)
C34 H34 0.9300
C35 C36 1.351(12)
C35 H35 0.9300
C36 C37 1.380(10)
C36 H36 0.9300
C37 H37 0.9300
C38 C43 1.393(9)
C38 C39 1.398(9)
C38 N2 1.416(7)
C39 C40 1.394(10)
C39 H39 0.9300
C40 C41 1.361(12)
C40 H40 0.9300
C41 C42 1.389(11)
C41 H41 0.9300
C42 C43 1.381(10)
C42 H42 0.9300
C43 H43 0.9300
C44 C49 1.384(9)
C44 C45 1.399(9)
C44 Au2 2.063(7)
C45 C46 1.373(11)
C45 H45 0.9300
C46 C47 1.387(12)
C46 H46 0.9300
C47 C48 1.389(10)
C47 H47 0.9300
C48 C49 1.393(10)
C48 H48 0.9300
C49 C50 1.486(8)
C50 N3 1.352(8)
C50 C51 1.384(8)
C51 C52 1.389(8)
C51 H51 0.9300
C52 C53 1.398(9)
C52 C61 1.489(8)
C53 C54 1.381(8)
C53 H53 0.9300
C54 N3 1.348(7)
C54 C55 1.472(9)
C55 C60 1.395(10)
C55 C56 1.429(9)
C56 C57 1.380(10)
C56 Au2 2.079(7)
C57 C58 1.376(11)
C57 H57 0.9300
C58 C59 1.373(11)
C58 H58 0.9300
C59 C60 1.390(10)
C59 H59 0.9300
C60 H60 0.9300
C61 C66 1.385(9)
C61 C62 1.387(9)
C62 F3 1.360(8)
C62 C63 1.377(9)
C63 C64 1.368(10)
C63 H63 0.9300
C64 C65 1.348(10)
C64 H64 0.9300
C65 F4 1.362(8)
C65 C66 1.370(9)
C66 H66 0.9300
C67 C68 1.192(9)
C67 Au2 1.959(7)
C68 C69 1.446(9)
C69 C74 1.377(10)
C69 C70 1.388(9)
C70 C71 1.375(9)
C70 H70 0.9300
C71 C72 1.391(9)
C71 H71 0.9300
C72 C73 1.383(9)
C72 N4 1.414(7)
C73 C74 1.385(9)
C73 H73 0.9300
C74 H74 0.9300
C75 C76 1.382(8)
C75 C80 1.384(9)
C75 N4 1.420(8)
C76 C77 1.384(9)
C76 H76 0.9300
C77 C78 1.382(10)
C77 H77 0.9300
C78 C79 1.365(10)
C78 H78 0.9300
C79 C80 1.365(9)
C79 H79 0.9300
C80 H80 0.9300
C81 C86 1.377(10)
C81 C82 1.380(9)
C81 N4 1.427(8)
C82 C83 1.389(10)
C82 H82 0.9300
C83 C84 1.354(12)
C83 H83 0.9300
C84 C85 1.347(12)
C84 H84 0.9300
C85 C86 1.393(10)
C85 H85 0.9300
C86 H86 0.9300
C87 Cl2' 1.648(13)
C87 Cl2 1.657(13)
C87 Cl1 1.660(11)
C87 H87A 0.9700
C87 H87B 0.9700
C87 H87C 0.9700
C87 H87D 0.9700
N1 Au1 1.988(4)
N3 Au2 1.998(5)
Cl2 H87D 1.4184
